data_2011943
loop_
_publ_author_name
'Vladimir N. Nesterov'
'Elena A. Viltchinskaia'

_publ_section_title
;5-Acetyl-2-amino-6-methyl-4-(3-nitrophenyl)-4<i>H</i>-pyran-3-carbonitrile
 and
 2-amino-5-ethoxycarbonyl-6-methyl-4-(3-nitrophenyl)-4<i>H</i>-pyrano-3-carbonitrile
;
_journal_issue 5
_journal_name_full 'Acta Crystallographica Section C'
_journal_page_first 616
_journal_page_last 618
_journal_paper_doi 10.1107/S0108270101002682
_journal_volume 57
_journal_year 2001
_chemical_formula_moiety 'C15 H13 N3 O4'
_chemical_formula_sum 'C15 H13 N3 O4'
_chemical_formula_weight 299.28
_chemical_melting_point 492
_chemical_name_systematic
;
5-acetyl-2-amino-6-methyl-4-(3-nitrophenyl)-4H-pyran-3-carbonitrile
;
_space_group_IT_number 2
_symmetry_cell_setting triclinic
_symmetry_space_group_name_Hall '-P 1'
_symmetry_space_group_name_H-M 'P -1'
_audit_creation_method SHELXL97
_cell_angle_alpha 98.46(3)
_cell_angle_beta 108.69(3)
_cell_angle_gamma 96.93(3)
_cell_formula_units_Z 2
_cell_length_a 8.1470(16)
_cell_length_b 8.4120(17)
_cell_length_c 11.149(2)
_cell_measurement_reflns_used 24
_cell_measurement_temperature 298(2)
_cell_measurement_theta_max 12
_cell_measurement_theta_min 11
_cell_volume 704.3(3)
_computing_cell_refinement 'CAD-4 Software'
_computing_data_collection 'CAD-4 Software (Enraf-Nonius, 1989)'
_computing_data_reduction 'SHELXTL-Plus (Sheldrick, 1994)'
_computing_molecular_graphics SHELXTL-Plus
_computing_publication_material SHELXL97
_computing_structure_refinement 'SHELXL97 (Sheldrick, 1997)'
_computing_structure_solution 'SHELXS97 (Sheldrick, 1990)'
_diffrn_ambient_temperature 298(2)
_diffrn_measured_fraction_theta_full .927
_diffrn_measured_fraction_theta_max .927
_diffrn_measurement_device_type 'Enraf-Nonius CAD4'
_diffrn_measurement_method '\q/2\q scan'
_diffrn_radiation_monochromator graphite
_diffrn_radiation_source 'fine-focus sealed tube'
_diffrn_radiation_type MoK\a
_diffrn_radiation_wavelength .71073
_diffrn_reflns_av_R_equivalents .0173
_diffrn_reflns_av_sigmaI/netI .0435
_diffrn_reflns_limit_h_max 10
_diffrn_reflns_limit_h_min 0
_diffrn_reflns_limit_k_max 10
_diffrn_reflns_limit_k_min -10
_diffrn_reflns_limit_l_max 13
_diffrn_reflns_limit_l_min -14
_diffrn_reflns_number 3277
_diffrn_reflns_theta_full 29.06
_diffrn_reflns_theta_max 26.97
_diffrn_reflns_theta_min 1.97
_diffrn_standards_decay_% 3
_diffrn_standards_interval_count 97
_diffrn_standards_number 3
_exptl_absorpt_coefficient_mu .105
_exptl_absorpt_correction_type none
_exptl_crystal_colour colourless
_exptl_crystal_density_diffrn 1.411
_exptl_crystal_density_method 'not measured'
_exptl_crystal_description 'parallelepiped prism'
_exptl_crystal_F_000 312
_exptl_crystal_size_max .50
_exptl_crystal_size_mid .40
_exptl_crystal_size_min .25
_refine_diff_density_max .22
_refine_diff_density_min -.20
_refine_ls_extinction_method none
_refine_ls_goodness_of_fit_ref 1.024
_refine_ls_hydrogen_treatment constr
_refine_ls_matrix_type full
_refine_ls_number_parameters 201
_refine_ls_number_reflns 3019
_refine_ls_number_restraints 0
_refine_ls_restrained_S_all 1.024
_refine_ls_R_factor_all .1083
_refine_ls_R_factor_gt .0552
_refine_ls_shift/su_max .003
_refine_ls_shift/su_mean <0.001
_refine_ls_structure_factor_coef Fsqd
_refine_ls_weighting_details 'calc w = 1/[\s^2^(Fo^2^)+(0.1084P)^2^+0.037P] where P=(Fo^2^+2Fc^2^)/3'
_refine_ls_weighting_scheme calc
_refine_ls_wR_factor_ref .1687
_reflns_number_gt 1896
_reflns_number_total 3019
_reflns_threshold_expression I>2\s(I)
_cod_data_source_file bm1442.cif
_cod_data_source_block I
_cod_depositor_comments
;
The following automatic conversions were performed:
'_symmetry_cell_setting' value 'Triclinic' changed to 'triclinic'
according to '/home/saulius/struct/CIF-dictionaries/cif_core.dic'
dictionary named 'cif_core.dic' version 2.4.1 from 2010-06-29.

Automatic conversion script
Id: cif_fix_enum 1527 2010-12-29 10:47:43Z saulius 

The following automatic conversions were performed:

'_symmetry_cell_setting' value 'Triclinic' changed to 'triclinic'
according to /home/saulius/struct/CIF-dictionaries/cif_core.dic
dictionary named 'cif_core.dic' version 2.4.1 from 2010-06-29.

Automatic conversion script
Id: cif_fix_values 1715 2011-07-08 13:25:40Z adriana 
;
_cod_original_cell_volume 704.3(2)
_cod_original_sg_symbol_H-M P-1
_cod_database_code 2011943
_cod_database_fobs_code 2011943

loop_
_symmetry_equiv_pos_as_xyz
'x, y, z'
'-x, -y, -z'

loop_
_atom_site_label
_atom_site_fract_x
_atom_site_fract_y
_atom_site_fract_z
_atom_site_U_iso_or_equiv
_atom_site_adp_type
_atom_site_calc_flag
_atom_site_refinement_flags
_atom_site_occupancy
_atom_site_disorder_assembly
_atom_site_disorder_group
_atom_site_type_symbol
O1 .40336(19) .49394(16) .30002(15) .0341(4) Uani d . 1 . . O
O2 .4262(2) 1.05888(19) .3402(2) .0539(5) Uani d . 1 . . O
O3 .7438(3) 1.2880(3) .1398(3) .0749(7) Uani d . 1 . . O
O4 .8359(4) 1.1941(3) -.0112(3) .0914(9) Uani d . 1 . . O
N1 .6282(3) .3812(2) .4021(2) .0413(5) Uani d . 1 . . N
H1A .7365 .3814 .4457 .050 Uiso calc R 1 . . H
H1B .5520 .2924 .3795 .050 Uiso calc R 1 . . H
N2 1.0069(3) .7102(3) .5306(2) .0523(6) Uani d . 1 . . N
N3 .7720(3) 1.1754(3) .0712(2) .0506(6) Uani d . 1 . . N
C2 .5783(3) .5187(2) .3696(2) .0286(5) Uani d . 1 . . C
C3 .6797(3) .6685(2) .39678(19) .0279(4) Uani d . 1 . . C
C4 .6050(3) .8074(2) .34073(19) .0254(4) Uani d . 1 . . C
H4A .6570 .9078 .4063 .030 Uiso calc R 1 . . H
C5 .4070(3) .7779(2) .31246(19) .0270(4) Uani d . 1 . . C
C6 .3164(3) .6254(2) .2869(2) .0292(5) Uani d . 1 . . C
C7 .1242(3) .5591(3) .2389(3) .0446(6) Uani d . 1 . . C
H7A .0622 .6266 .1843 .067 Uiso calc R 1 . . H
H7B .0839 .5581 .3108 .067 Uiso calc R 1 . . H
H7C .1023 .4498 .1904 .067 Uiso calc R 1 . . H
C8 .3291(3) .9282(2) .3171(2) .0316(5) Uani d . 1 . . C
C9 .1404(3) .9291(3) .2999(3) .0476(6) Uani d . 1 . . C
H9A .1209 1.0398 .3106 .071 Uiso calc R 1 . . H
H9B .1104 .8774 .3632 .071 Uiso calc R 1 . . H
H9C .0681 .8708 .2149 .071 Uiso calc R 1 . . H
C10 .6480(3) .8320(2) .2202(2) .0278(5) Uani d . 1 . . C
C11 .6887(3) .9885(3) .1993(2) .0313(5) Uani d . 1 . . C
H11A .6898 1.0793 .2584 .038 Uiso calc R 1 . . H
C12 .7275(3) 1.0080(3) .0906(2) .0381(5) Uani d . 1 . . C
C13 .7290(3) .8787(3) -.0005(2) .0477(6) Uani d . 1 . . C
H13A .7561 .8955 -.0732 .057 Uiso calc R 1 . . H
C14 .6886(4) .7225(3) .0207(3) .0523(7) Uani d . 1 . . C
H14A .6875 .6323 -.0390 .063 Uiso calc R 1 . . H
C15 .6500(3) .6998(3) .1292(2) .0391(6) Uani d . 1 . . C
H15A .6248 .5942 .1421 .047 Uiso calc R 1 . . H
C16 .8596(3) .6910(2) .4715(2) .0334(5) Uani d . 1 . . C

loop_
_atom_site_aniso_label
_atom_site_aniso_U_11
_atom_site_aniso_U_22
_atom_site_aniso_U_33
_atom_site_aniso_U_12
_atom_site_aniso_U_13
_atom_site_aniso_U_23
O1 .0332(8) .0151(7) .0487(9) .0005(6) .0109(7) -.0001(6)
O2 .0517(11) .0174(8) .0979(15) .0066(7) .0345(10) .0078(8)
O3 .0943(18) .0408(12) .1029(19) .0090(11) .0474(15) .0275(12)
O4 .132(2) .0741(17) .0867(18) -.0079(16) .0658(17) .0323(14)
N1 .0417(11) .0178(9) .0615(14) .0043(7) .0141(10) .0081(8)
N2 .0354(12) .0430(12) .0676(15) .0082(9) .0048(10) .0061(10)
N3 .0511(13) .0476(13) .0542(13) -.0016(10) .0167(11) .0247(11)
C2 .0334(11) .0174(9) .0356(11) .0050(8) .0134(9) .0032(8)
C3 .0298(11) .0199(9) .0322(11) .0034(8) .0095(8) .0038(8)
C4 .0271(10) .0145(8) .0320(10) .0010(7) .0092(8) .0013(7)
C5 .0279(10) .0205(9) .0316(10) .0022(8) .0105(8) .0032(7)
C6 .0312(11) .0204(9) .0346(11) .0050(8) .0114(9) .0008(8)
C7 .0344(12) .0276(11) .0653(17) -.0026(9) .0150(11) .0010(11)
C8 .0386(12) .0214(10) .0373(12) .0064(8) .0161(9) .0061(8)
C9 .0448(14) .0363(13) .0639(17) .0147(11) .0216(12) .0037(12)
C10 .0254(10) .0219(10) .0324(11) .0015(8) .0077(8) .0013(8)
C11 .0283(10) .0273(10) .0382(12) .0023(8) .0124(9) .0060(9)
C12 .0296(11) .0413(13) .0416(13) .0019(9) .0091(10) .0133(10)
C13 .0502(15) .0598(17) .0342(13) .0029(12) .0184(11) .0090(11)
C14 .0619(17) .0465(15) .0429(14) .0011(12) .0214(12) -.0093(11)
C15 .0461(13) .0267(11) .0414(13) -.0009(9) .0168(11) -.0007(9)
C16 .0386(13) .0193(10) .0415(12) .0064(8) .0134(10) .0034(8)

loop_
_atom_type_symbol
_atom_type_description
_atom_type_scat_dispersion_real
_atom_type_scat_dispersion_imag
_atom_type_scat_source
C C .0033 .0016 'International Tables Vol C Tables 4.2.6.8 and 6.1.1.4'
H H .0000 .0000 'International Tables Vol C Tables 4.2.6.8 and 6.1.1.4'
N N .0061 .0033 'International Tables Vol C Tables 4.2.6.8 and 6.1.1.4'
O O .0106 .0060 'International Tables Vol C Tables 4.2.6.8 and 6.1.1.4'

loop_
_geom_angle_atom_site_label_1
_geom_angle_atom_site_label_2
_geom_angle_atom_site_label_3
_geom_angle
_geom_angle_publ_flag
C2 O1 C6 120.10(16) no
C2 N1 H1A 120.0 no
C2 N1 H1B 120.0 no
H1A N1 H1B 120.0 no
O4 N3 O3 123.4(2) no
O4 N3 C12 118.5(3) no
O3 N3 C12 118.1(2) no
N1 C2 C3 127.8(2) yes
N1 C2 O1 111.45(17) yes
C3 C2 O1 120.70(18) yes
C2 C3 C16 119.32(19) yes
C2 C3 C4 120.76(18) yes
C16 C3 C4 119.79(17) yes
C3 C4 C5 108.92(15) no
C3 C4 C10 112.81(17) no
C5 C4 C10 111.17(17) no
C3 C4 H4A 107.9 no
C5 C4 H4A 107.9 no
C10 C4 H4A 107.9 no
C6 C5 C8 124.87(19) yes
C6 C5 C4 120.45(18) yes
C8 C5 C4 114.67(16) yes
C5 C6 O1 120.62(19) yes
C5 C6 C7 132.0(2) yes
O1 C6 C7 107.31(17) yes
C6 C7 H7A 109.5 no
C6 C7 H7B 109.5 no
H7A C7 H7B 109.5 no
C6 C7 H7C 109.5 no
H7A C7 H7C 109.5 no
H7B C7 H7C 109.5 no
O2 C8 C5 118.1(2) no
O2 C8 C9 118.0(2) no
C5 C8 C9 123.93(19) no
C8 C9 H9A 109.5 no
C8 C9 H9B 109.5 no
H9A C9 H9B 109.5 no
C8 C9 H9C 109.5 no
H9A C9 H9C 109.5 no
H9B C9 H9C 109.5 no
C11 C10 C15 118.0(2) no
C11 C10 C4 120.38(18) no
C15 C10 C4 121.60(18) no
C12 C11 C10 119.5(2) no
C12 C11 H11A 120.3 no
C10 C11 H11A 120.3 no
C11 C12 C13 123.2(2) no
C11 C12 N3 118.5(2) no
C13 C12 N3 118.3(2) no
C12 C13 C14 117.2(2) no
C12 C13 H13A 121.4 no
C14 C13 H13A 121.4 no
C15 C14 C13 120.7(2) no
C15 C14 H14A 119.7 no
C13 C14 H14A 119.7 no
C14 C15 C10 121.4(2) no
C14 C15 H15A 119.3 no
C10 C15 H15A 119.3 no
N2 C16 C3 178.8(3) yes

loop_
_geom_bond_atom_site_label_1
_geom_bond_atom_site_label_2
_geom_bond_site_symmetry_1
_geom_bond_site_symmetry_2
_geom_bond_distance
_geom_bond_publ_flag
O1 C2 . . 1.359(3) no
O1 C6 . . 1.384(3) no
O2 C8 . . 1.215(3) yes
O3 N3 . . 1.219(3) no
O4 N3 . . 1.212(3) no
N1 C2 . . 1.333(3) yes
N1 H1A . . .8600 no
N1 H1B . . .8600 no
N2 C16 . . 1.147(3) yes
N3 C12 . . 1.476(3) no
C2 C3 . . 1.356(3) yes
C3 C16 . . 1.408(3) yes
C3 C4 . . 1.506(3) no
C4 C5 . . 1.523(3) no
C4 C10 . . 1.529(3) no
C4 H4A . . .9800 no
C5 C6 . . 1.342(3) yes
C5 C8 . . 1.483(3) yes
C6 C7 . . 1.488(3) no
C7 H7A . . .9600 no
C7 H7B . . .9600 no
C7 H7C . . .9600 no
C8 C9 . . 1.489(3) no
C9 H9A . . .9600 no
C9 H9B . . .9600 no
C9 H9C . . .9600 no
C10 C11 . . 1.390(3) no
C10 C15 . . 1.396(3) no
C11 C12 . . 1.373(3) no
C11 H11A . . .9300 no
C12 C13 . . 1.379(4) no
C13 C14 . . 1.389(4) no
C13 H13A . . .9300 no
C14 C15 . . 1.377(4) no
C14 H14A . . .9300 no
C15 H15A . . .9300 no

loop_
_geom_torsion_atom_site_label_1
_geom_torsion_atom_site_label_2
_geom_torsion_atom_site_label_3
_geom_torsion_atom_site_label_4
_geom_torsion
_geom_torsion_publ_flag
C6 O1 C2 N1 162.48(19) no
C6 O1 C2 C3 -18.1(3) no
N1 C2 C3 C16 -2.1(4) no
O1 C2 C3 C16 178.58(19) no
N1 C2 C3 C4 173.7(2) no
O1 C2 C3 C4 -5.6(3) yes
C2 C3 C4 C5 26.3(3) no
C16 C3 C4 C5 -157.87(19) no
C2 C3 C4 C10 -97.7(2) yes
C16 C3 C4 C10 78.2(2) no
C3 C4 C5 C6 -27.1(3) no
C10 C4 C5 C6 97.8(2) no
C3 C4 C5 C8 152.41(17) no
C10 C4 C5 C8 -82.7(2) no
C8 C5 C6 O1 -172.16(19) no
C4 C5 C6 O1 7.3(3) yes
C8 C5 C6 C7 10.4(4) no
C4 C5 C6 C7 -170.1(2) no
C2 O1 C6 C5 17.2(3) no
C2 O1 C6 C7 -164.83(19) no
C6 C5 C8 O2 -179.3(2) yes
C4 C5 C8 O2 1.2(3) no
C6 C5 C8 C9 3.0(4) no
C4 C5 C8 C9 -176.4(2) no
C3 C4 C10 C11 -141.52(19) no
C5 C4 C10 C11 95.8(2) no
C3 C4 C10 C15 37.6(3) no
C5 C4 C10 C15 -85.1(2) no
C15 C10 C11 C12 .7(3) no
C4 C10 C11 C12 179.80(19) no
C10 C11 C12 C13 -.3(3) no
C10 C11 C12 N3 -179.4(2) no
O4 N3 C12 C11 167.1(3) no
O3 N3 C12 C11 -12.2(4) no
O4 N3 C12 C13 -12.1(4) no
O3 N3 C12 C13 168.6(3) no
C11 C12 C13 C14 .2(4) no
N3 C12 C13 C14 179.3(2) no
C12 C13 C14 C15 -.4(4) no
C13 C14 C15 C10 .8(4) no
C11 C10 C15 C14 -.9(4) no
C4 C10 C15 C14 179.9(2) no

loop_
_cod_related_entry_id
_cod_related_entry_database
_cod_related_entry_code
1 ChemSpider 2378465
